data_2243221
loop_
_publ_author_name
'Manawar, Rohit B.'
'Mamtora, Mayank J.'
'Shah, Manish K.'
'Jotani, Mukesh M.'
'Tiekink, Edward R. T.'

_publ_section_title
;
 Crystal structure, Hirshfeld surface analysis and computational study of
 bis(2-{[(2,6-dichlorobenzylidene)hydrazinylidene]methyl}phenolato)cobalt(II)
 and of the copper(II) analogue
;
_journal_coeditor_code HB7872
_journal_issue 1
_journal_name_full 'Acta Crystallographica Section E'
_journal_page_first 53
_journal_page_last 61
_journal_paper_doi 10.1107/S2056989019016529
_journal_volume 76
_journal_year 2020
_chemical_formula_iupac '[Co (C14 H9 Cl2 N2 O1)2]'
_chemical_formula_moiety 'C28 H18 Cl4 Co N4 O2'
_chemical_formula_sum 'C28 H18 Cl4 Co N4 O2'
_chemical_formula_weight 643.19
_chemical_name_systematic
;
Bis(2-{[(2,6-dichlorobenzylidene)hydrazinylidene]methyl}phenolato)cobalt(II)
;
_space_group_crystal_system triclinic
_space_group_IT_number 2
_space_group_name_Hall '-P 1'
_space_group_name_H-M_alt 'P -1'
_atom_sites_solution_hydrogens geom
_atom_sites_solution_primary direct
_atom_sites_solution_secondary difmap
_audit_creation_method SHELXL-2017/1
_cell_angle_alpha 85.684(7)
_cell_angle_beta 77.984(7)
_cell_angle_gamma 84.965(7)
_cell_formula_units_Z 2
_cell_length_a 8.8137(10)
_cell_length_b 10.4801(12)
_cell_length_c 15.0785(17)
_cell_measurement_reflns_used 5585
_cell_measurement_temperature 296(2)
_cell_measurement_theta_max 22.433
_cell_measurement_theta_min 2.30
_cell_volume 1354.7(3)
_computing_cell_refinement
;
APEX2/SAINT (Bruker, 2004)
;
_computing_data_collection
;
APEX2 (Bruker, 2004)
;
_computing_data_reduction
;
SAINT (Bruker, 2004)
;
_computing_molecular_graphics
;
ORTEP-3 for Windows (Farrugia, 2012), DIAMOND (Brandenburg,
2006)
;
_computing_publication_material
;
PublCIF (Westrip, 2010)
;
_computing_structure_refinement
;
<i>SHELXL2017/1</i> (Sheldrick, 2015)
;
_computing_structure_solution
;
SIR92 (Altomare <i>et al.</i>,  1994)
;
_diffrn_ambient_temperature 296(2)
_diffrn_measured_fraction_theta_full 1.000
_diffrn_measured_fraction_theta_max 0.985
_diffrn_measurement_device_type 'Bruker Kappa APEXII CCD'
_diffrn_measurement_method '\w and \f scan'
_diffrn_radiation_type MoK\a
_diffrn_radiation_wavelength 0.71073
_diffrn_reflns_av_R_equivalents 0.1015
_diffrn_reflns_av_unetI/netI 0.0727
_diffrn_reflns_limit_h_max 11
_diffrn_reflns_limit_h_min -11
_diffrn_reflns_limit_k_max 14
_diffrn_reflns_limit_k_min -14
_diffrn_reflns_limit_l_max 20
_diffrn_reflns_limit_l_min -20
_diffrn_reflns_number 45690
_diffrn_reflns_theta_full 25.242
_diffrn_reflns_theta_max 28.823
_diffrn_reflns_theta_min 1.383
_diffrn_source 'X-ray tube'
_exptl_absorpt_coefficient_mu 1.063
_exptl_absorpt_correction_T_max 0.746
_exptl_absorpt_correction_T_min 0.631
_exptl_absorpt_correction_type multi-scan
_exptl_absorpt_process_details
;
(SADABS; Bruker, 2004)
;
_exptl_crystal_colour red
_exptl_crystal_density_diffrn 1.577
_exptl_crystal_description block
_exptl_crystal_F_000 650
_exptl_crystal_size_max 0.350
_exptl_crystal_size_mid 0.300
_exptl_crystal_size_min 0.300
_refine_diff_density_max 0.449
_refine_diff_density_min -0.504
_refine_ls_extinction_method none
_refine_ls_goodness_of_fit_ref 1.038
_refine_ls_hydrogen_treatment constr
_refine_ls_matrix_type full
_refine_ls_number_parameters 352
_refine_ls_number_reflns 6959
_refine_ls_number_restraints 0
_refine_ls_restrained_S_all 1.038
_refine_ls_R_factor_all 0.0790
_refine_ls_R_factor_gt 0.0452
_refine_ls_shift/su_max 0.001
_refine_ls_shift/su_mean 0.000
_refine_ls_structure_factor_coef Fsqd
_refine_ls_weighting_details 'w=1/[\s^2^(Fo^2^)+(0.0310P)^2^+0.0591P] where P=(Fo^2^+2Fc^2^)/3'
_refine_ls_weighting_scheme calc
_refine_ls_wR_factor_gt 0.0976
_refine_ls_wR_factor_ref 0.1115
_reflns_number_gt 4590
_reflns_number_total 6959
_reflns_threshold_expression 'I > 2\s(I)'
_cod_data_source_file hb7872sup1.cif
_cod_data_source_block I
_cod_database_code 2243221
_shelx_space_group_comment
;
The symmetry employed for this shelxl refinement is uniquely defined
by the following loop, which should always be used as a source of
symmetry information in preference to the above space-group names.
They are only intended as comments.
;
_shelx_estimated_absorpt_t_min 0.707
_shelx_estimated_absorpt_t_max 0.741

loop_
_space_group_symop_operation_xyz
'x, y, z'
'-x, -y, -z'

loop_
_atom_site_type_symbol
_atom_site_label
_atom_site_fract_x
_atom_site_fract_y
_atom_site_fract_z
_atom_site_U_iso_or_equiv
_atom_site_adp_type
_atom_site_calc_flag
_atom_site_occupancy
Co Co 0.44734(4) 0.27310(3) 0.68541(2) 0.03428(11) Uani d 1
Cl Cl1 0.88398(11) -0.08192(9) 0.85762(6) 0.0821(3) Uani d 1
Cl Cl2 0.45007(10) 0.29954(8) 0.98752(6) 0.0675(2) Uani d 1
Cl Cl3 0.79790(9) 0.73174(7) 0.69395(6) 0.0643(2) Uani d 1
Cl Cl4 0.96728(8) 0.23680(7) 0.60664(6) 0.0566(2) Uani d 1
O O1 0.48493(19) 0.28424(16) 0.55684(12) 0.0386(4) Uani d 1
O O2 0.25211(19) 0.24964(17) 0.76315(12) 0.0441(4) Uani d 1
N N1 0.6051(2) 0.12543(18) 0.69189(13) 0.0310(4) Uani d 1
N N2 0.6554(2) 0.0714(2) 0.77036(14) 0.0411(5) Uani d 1
N N3 0.4754(2) 0.43864(19) 0.73568(14) 0.0352(5) Uani d 1
N N4 0.6127(2) 0.5040(2) 0.71934(17) 0.0470(6) Uani d 1
C C1 0.5601(3) 0.1984(2) 0.50173(16) 0.0320(5) Uani d 1
C C2 0.6504(3) 0.0906(2) 0.53011(16) 0.0328(5) Uani d 1
C C3 0.7307(3) 0.0055(3) 0.46435(18) 0.0424(6) Uani d 1
H H3 0.788970 -0.065835 0.483233 0.051 Uiso calc 1
C C4 0.7258(3) 0.0241(3) 0.37463(19) 0.0496(7) Uani d 1
H H4 0.780924 -0.032128 0.332457 0.060 Uiso calc 1
C C5 0.6353(3) 0.1305(3) 0.34809(19) 0.0488(7) Uani d 1
H H5 0.629642 0.144282 0.287166 0.059 Uiso calc 1
C C6 0.5546(3) 0.2148(3) 0.40882(17) 0.0403(6) Uani d 1
H H6 0.495089 0.284277 0.388505 0.048 Uiso calc 1
C C7 0.6684(3) 0.0616(2) 0.62082(17) 0.0355(6) Uani d 1
H H7 0.732456 -0.011148 0.630792 0.043 Uiso calc 1
C C8 0.6244(3) 0.1407(3) 0.83673(17) 0.0394(6) Uani d 1
H H8 0.574799 0.221594 0.828883 0.047 Uiso calc 1
C C9 0.6609(3) 0.1035(2) 0.92574(17) 0.0377(6) Uani d 1
C C10 0.7686(3) 0.0031(3) 0.94344(19) 0.0467(7) Uani d 1
C C11 0.7896(4) -0.0315(3) 1.0308(2) 0.0573(8) Uani d 1
H H11 0.860799 -0.099067 1.041003 0.069 Uiso calc 1
C C12 0.7048(4) 0.0344(4) 1.1022(2) 0.0646(9) Uani d 1
H H12 0.717869 0.010093 1.160909 0.078 Uiso calc 1
C C13 0.6007(4) 0.1359(3) 1.0883(2) 0.0588(8) Uani d 1
H H13 0.544591 0.180895 1.136912 0.071 Uiso calc 1
C C14 0.5809(3) 0.1697(3) 1.00133(19) 0.0448(7) Uani d 1
C C15 0.1585(3) 0.3409(3) 0.80467(17) 0.0397(6) Uani d 1
C C16 0.2042(3) 0.4638(3) 0.81575(18) 0.0410(6) Uani d 1
C C17 0.0932(3) 0.5554(3) 0.8613(2) 0.0575(8) Uani d 1
H H17 0.123982 0.635619 0.869447 0.069 Uiso calc 1
C C18 -0.0578(4) 0.5289(4) 0.8936(2) 0.0671(10) Uani d 1
H H18 -0.130212 0.591163 0.921242 0.081 Uiso calc 1
C C19 -0.1010(3) 0.4085(4) 0.8846(2) 0.0649(9) Uani d 1
H H19 -0.203286 0.389479 0.907762 0.078 Uiso calc 1
C C20 0.0023(3) 0.3155(3) 0.84240(19) 0.0523(8) Uani d 1
H H20 -0.030665 0.234560 0.838523 0.063 Uiso calc 1
C C21 0.3586(3) 0.5031(3) 0.78469(19) 0.0440(7) Uani d 1
H H21 0.377708 0.582955 0.801210 0.053 Uiso calc 1
C C22 0.7287(3) 0.4444(2) 0.67455(18) 0.0374(6) Uani d 1
H H22 0.712804 0.364115 0.657169 0.045 Uiso calc 1
C C23 0.8864(3) 0.4856(2) 0.64614(16) 0.0333(5) Uani d 1
C C24 0.9300(3) 0.6101(2) 0.64938(19) 0.0414(6) Uani d 1
C C25 1.0819(3) 0.6408(3) 0.6154(2) 0.0511(7) Uani d 1
H H25 1.108921 0.724006 0.618188 0.061 Uiso calc 1
C C26 1.1928(3) 0.5492(3) 0.5775(2) 0.0525(8) Uani d 1
H H26 1.293927 0.571199 0.553932 0.063 Uiso calc 1
C C27 1.1554(3) 0.4260(3) 0.57441(18) 0.0453(7) Uani d 1
H H27 1.230392 0.363795 0.549057 0.054 Uiso calc 1
C C28 1.0048(3) 0.3955(3) 0.60946(18) 0.0384(6) Uani d 1

loop_
_atom_site_aniso_label
_atom_site_aniso_U_11
_atom_site_aniso_U_22
_atom_site_aniso_U_33
_atom_site_aniso_U_12
_atom_site_aniso_U_13
_atom_site_aniso_U_23
Co 0.03317(18) 0.0346(2) 0.0336(2) 0.00280(14) -0.00453(14) -0.00479(15)
Cl1 0.1017(7) 0.0828(6) 0.0679(6) 0.0502(5) -0.0448(5) -0.0328(5)
Cl2 0.0717(5) 0.0700(6) 0.0533(5) 0.0181(4) -0.0018(4) -0.0142(4)
Cl3 0.0601(5) 0.0356(4) 0.1007(7) 0.0009(3) -0.0221(4) -0.0150(4)
Cl4 0.0460(4) 0.0380(4) 0.0810(6) 0.0041(3) -0.0014(4) -0.0129(4)
O1 0.0414(9) 0.0376(10) 0.0348(10) 0.0096(8) -0.0074(8) -0.0044(8)
O2 0.0387(9) 0.0430(11) 0.0459(12) -0.0004(8) 0.0022(8) -0.0058(9)
N1 0.0356(10) 0.0300(11) 0.0274(11) -0.0004(8) -0.0075(9) -0.0003(9)
N2 0.0546(13) 0.0363(13) 0.0329(13) 0.0050(10) -0.0137(10) -0.0005(10)
N3 0.0302(10) 0.0345(12) 0.0393(13) 0.0028(9) -0.0046(9) -0.0045(10)
N4 0.0381(12) 0.0387(13) 0.0618(16) -0.0019(10) -0.0005(11) -0.0162(12)
C1 0.0331(12) 0.0312(13) 0.0321(14) -0.0049(10) -0.0069(10) -0.0014(11)
C2 0.0374(13) 0.0315(13) 0.0303(13) -0.0020(10) -0.0076(10) -0.0059(11)
C3 0.0452(15) 0.0403(16) 0.0414(16) 0.0036(12) -0.0086(12) -0.0087(13)
C4 0.0596(17) 0.0513(18) 0.0366(16) 0.0003(14) -0.0036(13) -0.0166(14)
C5 0.0617(18) 0.0576(19) 0.0302(15) -0.0106(15) -0.0126(13) -0.0062(14)
C6 0.0453(14) 0.0424(16) 0.0347(15) -0.0019(12) -0.0131(12) -0.0010(12)
C7 0.0407(13) 0.0293(13) 0.0357(15) 0.0045(10) -0.0085(11) -0.0031(11)
C8 0.0463(14) 0.0368(15) 0.0349(15) 0.0065(12) -0.0112(12) -0.0034(12)
C9 0.0461(14) 0.0375(15) 0.0306(14) -0.0059(12) -0.0096(11) -0.0010(12)
C10 0.0574(17) 0.0446(17) 0.0423(17) 0.0006(13) -0.0195(14) -0.0087(13)
C11 0.076(2) 0.0532(19) 0.0510(19) -0.0012(16) -0.0361(17) 0.0022(16)
C12 0.083(2) 0.079(2) 0.0371(18) -0.015(2) -0.0227(17) 0.0032(17)
C13 0.074(2) 0.070(2) 0.0328(17) -0.0076(18) -0.0091(15) -0.0092(16)
C14 0.0535(16) 0.0464(17) 0.0349(15) -0.0098(13) -0.0069(12) -0.0034(13)
C15 0.0344(13) 0.0524(17) 0.0295(14) -0.0004(12) -0.0033(11) 0.0037(12)
C16 0.0372(13) 0.0466(16) 0.0343(15) 0.0073(12) 0.0004(11) -0.0030(12)
C17 0.0498(17) 0.0564(19) 0.056(2) 0.0133(14) 0.0064(14) -0.0076(16)
C18 0.0467(17) 0.076(3) 0.065(2) 0.0186(17) 0.0105(15) -0.0072(19)
C19 0.0350(15) 0.097(3) 0.055(2) 0.0029(17) 0.0038(14) 0.0023(19)
C20 0.0389(15) 0.064(2) 0.0497(19) -0.0041(14) -0.0014(13) 0.0016(15)
C21 0.0416(14) 0.0365(15) 0.0509(18) 0.0043(12) -0.0035(12) -0.0081(13)
C22 0.0348(13) 0.0298(14) 0.0482(16) 0.0003(10) -0.0097(11) -0.0057(12)
C23 0.0348(12) 0.0344(14) 0.0317(14) -0.0014(10) -0.0110(10) 0.0014(11)
C24 0.0452(15) 0.0350(15) 0.0491(17) -0.0046(11) -0.0215(13) 0.0001(12)
C25 0.0534(17) 0.0454(17) 0.061(2) -0.0170(14) -0.0232(15) 0.0048(15)
C26 0.0381(15) 0.068(2) 0.0531(19) -0.0158(14) -0.0116(13) 0.0036(16)
C27 0.0345(13) 0.0602(19) 0.0405(16) 0.0005(13) -0.0077(12) -0.0025(14)
C28 0.0365(13) 0.0405(15) 0.0387(15) -0.0001(11) -0.0114(11) 0.0014(12)

loop_
_atom_type_symbol
_atom_type_description
_atom_type_scat_dispersion_real
_atom_type_scat_dispersion_imag
_atom_type_scat_source
C C 0.0033 0.0016 'International Tables Vol C Tables 4.2.6.8 and 6.1.1.4'
H H 0.0000 0.0000 'International Tables Vol C Tables 4.2.6.8 and 6.1.1.4'
Cl Cl 0.1484 0.1585 'International Tables Vol C Tables 4.2.6.8 and 6.1.1.4'
Co Co 0.3494 0.9721 'International Tables Vol C Tables 4.2.6.8 and 6.1.1.4'
N N 0.0061 0.0033 'International Tables Vol C Tables 4.2.6.8 and 6.1.1.4'
O O 0.0106 0.0060 'International Tables Vol C Tables 4.2.6.8 and 6.1.1.4'

loop_
_geom_angle_atom_site_label_1
_geom_angle_atom_site_label_2
_geom_angle_atom_site_label_3
_geom_angle
O2 Co O1 125.33(8)
O2 Co N1 113.82(8)
O1 Co N1 94.06(7)
O2 Co N3 94.60(8)
O1 Co N3 112.12(8)
N1 Co N3 119.03(8)
C1 O1 Co 127.34(15)
C15 O2 Co 125.37(16)
C7 N1 N2 111.4(2)
C7 N1 Co 121.70(16)
N2 N1 Co 126.78(15)
C8 N2 N1 114.8(2)
C21 N3 N4 112.1(2)
C21 N3 Co 121.09(17)
N4 N3 Co 126.71(15)
C22 N4 N3 114.3(2)
O1 C1 C6 118.8(2)
O1 C1 C2 123.5(2)
C6 C1 C2 117.7(2)
C3 C2 C7 116.8(2)
C3 C2 C1 118.9(2)
C7 C2 C1 124.4(2)
C4 C3 C2 122.6(3)
C4 C3 H3 118.7
C2 C3 H3 118.7
C3 C4 C5 117.7(3)
C3 C4 H4 121.1
C5 C4 H4 121.1
C6 C5 C4 122.1(3)
C6 C5 H5 119.0
C4 C5 H5 119.0
C5 C6 C1 121.1(3)
C5 C6 H6 119.5
C1 C6 H6 119.5
N1 C7 C2 127.3(2)
N1 C7 H7 116.4
C2 C7 H7 116.4
N2 C8 C9 124.5(2)
N2 C8 H8 117.7
C9 C8 H8 117.7
C10 C9 C14 116.0(2)
C10 C9 C8 125.2(2)
C14 C9 C8 118.8(2)
C11 C10 C9 121.7(3)
C11 C10 Cl1 116.5(2)
C9 C10 Cl1 121.8(2)
C12 C11 C10 119.7(3)
C12 C11 H11 120.2
C10 C11 H11 120.2
C11 C12 C13 121.0(3)
C11 C12 H12 119.5
C13 C12 H12 119.5
C14 C13 C12 119.0(3)
C14 C13 H13 120.5
C12 C13 H13 120.5
C13 C14 C9 122.7(3)
C13 C14 Cl2 117.0(2)
C9 C14 Cl2 120.3(2)
O2 C15 C20 118.7(3)
O2 C15 C16 124.1(2)
C20 C15 C16 117.2(2)
C15 C16 C17 119.4(2)
C15 C16 C21 124.2(2)
C17 C16 C21 116.4(3)
C18 C17 C16 121.6(3)
C18 C17 H17 119.2
C16 C17 H17 119.2
C17 C18 C19 118.9(3)
C17 C18 H18 120.6
C19 C18 H18 120.6
C18 C19 C20 121.9(3)
C18 C19 H19 119.0
C20 C19 H19 119.0
C19 C20 C15 120.9(3)
C19 C20 H20 119.5
C15 C20 H20 119.5
N3 C21 C16 126.8(3)
N3 C21 H21 116.6
C16 C21 H21 116.6
N4 C22 C23 127.7(2)
N4 C22 H22 116.1
C23 C22 H22 116.1
C28 C23 C24 116.2(2)
C28 C23 C22 118.2(2)
C24 C23 C22 125.6(2)
C25 C24 C23 120.9(3)
C25 C24 Cl3 117.3(2)
C23 C24 Cl3 121.8(2)
C26 C25 C24 120.5(3)
C26 C25 H25 119.7
C24 C25 H25 119.7
C27 C26 C25 120.4(3)
C27 C26 H26 119.8
C25 C26 H26 119.8
C26 C27 C28 118.9(3)
C26 C27 H27 120.5
C28 C27 H27 120.5
C27 C28 C23 123.1(2)
C27 C28 Cl4 116.4(2)
C23 C28 Cl4 120.48(19)

loop_
_geom_bond_atom_site_label_1
_geom_bond_atom_site_label_2
_geom_bond_distance
Co O2 1.8937(17)
Co O1 1.8940(17)
Co N1 1.9988(19)
Co N3 1.999(2)
Cl1 C10 1.723(3)
Cl2 C14 1.733(3)
Cl3 C24 1.725(3)
Cl4 C28 1.729(3)
O1 C1 1.310(3)
O2 C15 1.313(3)
N1 C7 1.304(3)
N1 N2 1.411(3)
N2 C8 1.251(3)
N3 C21 1.303(3)
N3 N4 1.410(3)
N4 C22 1.247(3)
C1 C6 1.409(3)
C1 C2 1.416(3)
C2 C3 1.417(3)
C2 C7 1.417(3)
C3 C4 1.361(4)
C3 H3 0.9300
C4 C5 1.396(4)
C4 H4 0.9300
C5 C6 1.366(4)
C5 H5 0.9300
C6 H6 0.9300
C7 H7 0.9300
C8 C9 1.461(3)
C8 H8 0.9300
C9 C10 1.402(4)
C9 C14 1.406(4)
C10 C11 1.385(4)
C11 C12 1.371(4)
C11 H11 0.9300
C12 C13 1.376(4)
C12 H12 0.9300
C13 C14 1.375(4)
C13 H13 0.9300
C15 C20 1.416(3)
C15 C16 1.414(4)
C16 C17 1.416(4)
C16 C21 1.431(3)
C17 C18 1.363(4)
C17 H17 0.9300
C18 C19 1.374(5)
C18 H18 0.9300
C19 C20 1.371(4)
C19 H19 0.9300
C20 H20 0.9300
C21 H21 0.9300
C22 C23 1.461(3)
C22 H22 0.9300
C23 C28 1.397(3)
C23 C24 1.399(3)
C24 C25 1.388(4)
C25 C26 1.374(4)
C25 H25 0.9300
C26 C27 1.367(4)
C26 H26 0.9300
C27 C28 1.379(3)
C27 H27 0.9300

loop_
_geom_hbond_atom_site_label_D
_geom_hbond_atom_site_label_H
_geom_hbond_atom_site_label_A
_geom_hbond_site_symmetry_A
_geom_hbond_distance_DH
_geom_hbond_distance_HA
_geom_hbond_distance_DA
_geom_hbond_angle_DHA
C27 H27 O1 1_655 0.93 2.35 3.114(3) 140
C25 H25 Cg3 2_766 0.93 2.86 3.647(3) 143

loop_
_geom_torsion_atom_site_label_1
_geom_torsion_atom_site_label_2
_geom_torsion_atom_site_label_3
_geom_torsion_atom_site_label_4
_geom_torsion
O2 Co O1 C1 -108.33(19)
N1 Co O1 C1 14.8(2)
N3 Co O1 C1 138.45(19)
O1 Co O2 C15 -99.8(2)
N1 Co O2 C15 146.13(19)
N3 Co O2 C15 21.5(2)
C7 N1 N2 C8 166.6(2)
Co N1 N2 C8 -17.3(3)
C21 N3 N4 C22 178.3(2)
Co N3 N4 C22 -6.0(3)
Co O1 C1 C6 169.84(16)
Co O1 C1 C2 -11.6(3)
O1 C1 C2 C3 -178.2(2)
C6 C1 C2 C3 0.3(3)
O1 C1 C2 C7 1.0(4)
C6 C1 C2 C7 179.5(2)
C7 C2 C3 C4 -178.5(2)
C1 C2 C3 C4 0.7(4)
C2 C3 C4 C5 -1.2(4)
C3 C4 C5 C6 0.6(4)
C4 C5 C6 C1 0.4(4)
O1 C1 C6 C5 177.8(2)
C2 C1 C6 C5 -0.8(4)
N2 N1 C7 C2 -177.2(2)
Co N1 C7 C2 6.5(3)
C3 C2 C7 N1 -179.5(2)
C1 C2 C7 N1 1.3(4)
N1 N2 C8 C9 178.1(2)
N2 C8 C9 C10 17.7(4)
N2 C8 C9 C14 -160.7(3)
C14 C9 C10 C11 2.5(4)
C8 C9 C10 C11 -175.9(3)
C14 C9 C10 Cl1 -176.4(2)
C8 C9 C10 Cl1 5.2(4)
C9 C10 C11 C12 -0.8(5)
Cl1 C10 C11 C12 178.2(3)
C10 C11 C12 C13 -1.0(5)
C11 C12 C13 C14 0.9(5)
C12 C13 C14 C9 1.1(4)
C12 C13 C14 Cl2 -179.2(2)
C10 C9 C14 C13 -2.7(4)
C8 C9 C14 C13 175.8(3)
C10 C9 C14 Cl2 177.6(2)
C8 C9 C14 Cl2 -3.9(3)
Co O2 C15 C20 164.92(18)
Co O2 C15 C16 -16.2(4)
O2 C15 C16 C17 179.6(3)
C20 C15 C16 C17 -1.4(4)
O2 C15 C16 C21 -1.3(4)
C20 C15 C16 C21 177.6(2)
C15 C16 C17 C18 -1.1(4)
C21 C16 C17 C18 179.7(3)
C16 C17 C18 C19 2.6(5)
C17 C18 C19 C20 -1.5(5)
C18 C19 C20 C15 -1.2(5)
O2 C15 C20 C19 -178.5(3)
C16 C15 C20 C19 2.5(4)
N4 N3 C21 C16 -178.3(2)
Co N3 C21 C16 5.7(4)
C15 C16 C21 N3 6.4(4)
C17 C16 C21 N3 -174.5(3)
N3 N4 C22 C23 179.7(2)
N4 C22 C23 C28 169.5(3)
N4 C22 C23 C24 -12.9(4)
C28 C23 C24 C25 1.7(4)
C22 C23 C24 C25 -176.0(2)
C28 C23 C24 Cl3 -179.22(19)
C22 C23 C24 Cl3 3.1(4)
C23 C24 C25 C26 0.1(4)
Cl3 C24 C25 C26 -179.0(2)
C24 C25 C26 C27 -1.2(4)
C25 C26 C27 C28 0.2(4)
C26 C27 C28 C23 1.8(4)
C26 C27 C28 Cl4 -177.9(2)
C24 C23 C28 C27 -2.7(4)
C22 C23 C28 C27 175.1(2)
C24 C23 C28 Cl4 176.99(19)
C22 C23 C28 Cl4 -5.2(3)

_cod_database_fobs_code 2243221
